data_7225708
loop_
_publ_author_name
'Tulyabaev, Arthur R.'
'Mescheryakova, Ekaterina S.'
'Khabibullina, Guzel R.'
'Khalilov, Leonard M.'

_publ_section_title
;
 Intermolecular interactions and chiral crystallization effects in
 (1,5,3-dithiazepan-3-yl)-alkanoic acids
;
_journal_issue 30
_journal_name_full CrystEngComm
_journal_page_first 5686
_journal_paper_doi 10.1039/C6CE00708B
_journal_volume 18
_journal_year 2016
_chemical_absolute_configuration ad
_chemical_formula_moiety 'C6 H11 N O2 S2, H2 O'
_chemical_formula_sum 'C6 H13 N O3 S2'
_chemical_formula_weight 211.29
_chemical_name_systematic '2-(1,5,3-dithiazepan-3-yl)acetic acid'
_space_group_crystal_system monoclinic
_space_group_IT_number 4
_space_group_name_Hall 'P 2yb'
_space_group_name_H-M_alt 'P 1 21 1'
_symmetry_space_group_name_Hall 'P 2yb'
_symmetry_space_group_name_H-M 'P 1 21 1'
_atom_sites_solution_hydrogens mixed
_atom_sites_solution_primary direct
_audit_creation_date 2016-05-12
_audit_creation_method
;
  Olex2 1.2-ac2
  (compiled 2012.03.27 svn.r2268, GUI svn.r4156)
;
_audit_update_record
;
2016-05-17 deposited with the CCDC.
2016-06-03 downloaded from the CCDC.
;
_cell_angle_alpha 90
_cell_angle_beta 94.507(5)
_cell_angle_gamma 90
_cell_formula_units_Z 2
_cell_length_a 6.6882(3)
_cell_length_b 8.6039(4)
_cell_length_c 8.0793(4)
_cell_measurement_reflns_used 1280
_cell_measurement_temperature 200(2)
_cell_measurement_theta_max 31.1197
_cell_measurement_theta_min 2.5237
_cell_volume 463.48(4)
_computing_cell_refinement
;
CrysAlisPro, Agilent Technologies,
Version 1.171.36.20 (release 27-06-2012 CrysAlis171 .NET)
(compiled Jul 11 2012,15:38:31)
;
_computing_data_collection
;
CrysAlisPro, Agilent Technologies,
Version 1.171.36.20 (release 27-06-2012 CrysAlis171 .NET)
(compiled Jul 11 2012,15:38:31)
;
_computing_data_reduction
;
CrysAlisPro, Agilent Technologies,
Version 1.171.36.20 (release 27-06-2012 CrysAlis171 .NET)
(compiled Jul 11 2012,15:38:31)
;
_computing_molecular_graphics
;
O. V. Dolomanov, L. J. Bourhis, R. J. Gildea, J. A. K. Howard and H. Puschmann,
OLEX2: a complete structure solution, refinement and analysis program.
J. Appl. Cryst. (2009). 42, 339-341.
;
_computing_publication_material
;
O. V. Dolomanov, L. J. Bourhis, R. J. Gildea, J. A. K. Howard and H. Puschmann,
OLEX2: a complete structure solution, refinement and analysis program.
J. Appl. Cryst. (2009). 42, 339-341.
;
_computing_structure_refinement
;
SHELXL, G.M. Sheldrick, Acta Cryst.
(2008). A64, 112-122
;
_computing_structure_solution
;
SHELXS, G.M. Sheldrick, Acta Cryst.
(2008). A64, 112-122
;
_diffrn_ambient_temperature 200(2)
_diffrn_detector_area_resol_mean 16.1709
_diffrn_measured_fraction_theta_full 1.000
_diffrn_measured_fraction_theta_max 1.000
_diffrn_measurement_details
;
  1 omega  -48.00   50.00   1.0000    1.2600
omega____ theta____ kappa____ phi______ frames
    -       24.2348  -38.0000  -30.0000 98

  2 omega   53.00   96.00   1.0000    1.2600
omega____ theta____ kappa____ phi______ frames
    -       24.2348  178.0000  -90.0000 43

  3 omega  -19.00   67.00   1.0000    1.2600
omega____ theta____ kappa____ phi______ frames
    -       24.2348  -19.0000   30.0000 86
;
_diffrn_measurement_device_type 'Xcalibur, Eos'
_diffrn_measurement_method '\w scans'
_diffrn_orient_matrix_UB_11 -0.0231131000
_diffrn_orient_matrix_UB_12 -0.0627213000
_diffrn_orient_matrix_UB_13 -0.0553230000
_diffrn_orient_matrix_UB_21 -0.0910382000
_diffrn_orient_matrix_UB_22 -0.0126711000
_diffrn_orient_matrix_UB_23 0.0374140000
_diffrn_orient_matrix_UB_31 -0.0499039000
_diffrn_orient_matrix_UB_32 0.0520848000
_diffrn_orient_matrix_UB_33 -0.0573142000
_diffrn_radiation_monochromator graphite
_diffrn_radiation_wavelength 0.71073
_diffrn_reflns_av_R_equivalents 0.0084
_diffrn_reflns_av_unetI/netI 0.0256
_diffrn_reflns_Laue_measured_fraction_full 0.982
_diffrn_reflns_Laue_measured_fraction_max 0.883
_diffrn_reflns_limit_h_max 4
_diffrn_reflns_limit_h_min -9
_diffrn_reflns_limit_k_max 12
_diffrn_reflns_limit_k_min -10
_diffrn_reflns_limit_l_max 10
_diffrn_reflns_limit_l_min -11
_diffrn_reflns_number 2436
_diffrn_reflns_point_group_measured_fraction_full 0.840
_diffrn_reflns_point_group_measured_fraction_max 0.684
_diffrn_reflns_theta_full 25.242
_diffrn_reflns_theta_max 31.189
_diffrn_reflns_theta_min 3.055
_diffrn_source 'Enhance (Mo) X-ray Source'
_exptl_absorpt_coefficient_mu 0.543
_exptl_absorpt_correction_T_max 1.00000
_exptl_absorpt_correction_T_min 0.84544
_exptl_absorpt_correction_type multi-scan
_exptl_absorpt_process_details
;
CrysAlisPro, Agilent Technologies,
Version 1.171.36.20 (release 27-06-2012 CrysAlis171 .NET)
(compiled Jul 11 2012,15:38:31)
Empirical absorption correction using spherical harmonics,
 implemented in SCALE3 ABSPACK scaling algorithm.
;
_exptl_crystal_colour colourless
_exptl_crystal_density_diffrn 1.514
_exptl_crystal_F_000 224.0
_exptl_crystal_size_max 0.44
_exptl_crystal_size_mid 0.35
_exptl_crystal_size_min 0.22
_refine_diff_density_max 0.443
_refine_diff_density_min -0.504
_refine_diff_density_rms 0.062
_refine_ls_abs_structure_details
;
 Flack x determined using 626 quotients [(I+)-(I-)]/[(I+)+(I-)]
 (Parsons and Flack (2004), Acta Cryst. A60, s61).
;
_refine_ls_abs_structure_Flack -0.13(7)
_refine_ls_extinction_method none
_refine_ls_goodness_of_fit_ref 0.853
_refine_ls_hydrogen_treatment mixed
_refine_ls_matrix_type full
_refine_ls_number_parameters 153
_refine_ls_number_reflns 2054
_refine_ls_number_restraints 1
_refine_ls_restrained_S_all 0.752
_refine_ls_R_factor_all 0.0313
_refine_ls_R_factor_gt 0.0303
_refine_ls_shift/su_max 0.014
_refine_ls_shift/su_mean 0.010
_refine_ls_structure_factor_coef Fsqd
_refine_ls_weighting_details 'w=1/[\s^2^(Fo^2^)+(0.1000P)^2^] where P=(Fo^2^+2Fc^2^)/3'
_refine_ls_weighting_scheme calc
_refine_ls_wR_factor_gt 0.0865
_refine_ls_wR_factor_ref 0.0888
_reflns_Friedel_coverage 0.462
_reflns_Friedel_fraction_full 0.677
_reflns_Friedel_fraction_max 0.459
_reflns_number_gt 1990
_reflns_number_total 2054
_reflns_threshold_expression 'I > 2\s(I)'
_cod_data_source_file c6ce00708b2.cif
_cod_data_source_block compound_2a
_cod_depositor_comments 'Adding full bibliography for 7225700--7225708.cif.'
_cod_database_code 7225708
_reflns_odcompleteness_completeness 99.85
_reflns_odcompleteness_iscentric 1
_reflns_odcompleteness_theta 28.98
_olex2_date_sample_data_collection 1386301073.56
_olex2_submission_special_instructions 'No special instructions were received'
_shelx_space_group_comment
;
The symmetry employed for this shelxl refinement is uniquely defined
by the following loop, which should always be used as a source of
symmetry information in preference to the above space-group names.
They are only intended as comments.
;
_shelxl_version_number 2013-4

loop_
_space_group_symop_operation_xyz
'x, y, z'
'-x, y+1/2, -z'

loop_
_atom_site_label
_atom_site_type_symbol
_atom_site_fract_x
_atom_site_fract_y
_atom_site_fract_z
_atom_site_U_iso_or_equiv
_atom_site_adp_type
_atom_site_occupancy
_atom_site_site_symmetry_order
_atom_site_calc_flag
_atom_site_refinement_flags_posn
_atom_site_refinement_flags_adp
S1 S -0.49076(8) -0.52899(7) -0.58966(7) 0.02430(16) Uani 1 1 d . .
S5 S -0.96115(9) -0.59110(8) -0.42915(7) 0.02582(16) Uani 1 1 d . .
N3 N -0.8601(3) -0.5973(3) -0.7571(2) 0.0170(3) Uani 1 1 d . .
O2 O -1.3455(3) -0.5793(3) -0.9965(3) 0.0297(4) Uani 1 1 d . .
H2 H -1.4179 -0.6466 -1.0413 0.045 Uiso 1 1 calc R U
C8 C -1.0429(3) -0.5239(3) -0.8419(3) 0.0198(4) Uani 1 1 d . .
O3 O -1.3382(3) -0.2683(2) -1.0409(3) 0.0272(4) Uani 1 1 d G .
H3A H -1.2287 -0.2257 -1.0628 0.041 Uiso 1 1 d G U
H3B H -1.3221 -0.3662 -1.0344 0.041 Uiso 1 1 d G U
C2 C -0.7082(3) -0.4697(3) -0.7166(3) 0.0203(4) Uani 1 1 d . .
C4 C -0.9041(4) -0.6950(3) -0.6112(3) 0.0203(4) Uani 1 1 d . .
C9 C -1.1911(3) -0.6422(3) -0.9242(3) 0.0205(4) Uani 1 1 d . .
O1 O -1.1536(3) -0.7821(2) -0.9149(2) 0.0274(4) Uani 1 1 d . .
C6 C -0.7167(4) -0.5875(4) -0.3154(3) 0.0296(5) Uani 1 1 d . .
C7 C -0.5636(4) -0.4817(4) -0.3846(3) 0.0285(5) Uani 1 1 d . .
H4A H -1.010(6) -0.761(5) -0.647(5) 0.031(9) Uiso 1 1 d . .
H8A H -1.096(5) -0.464(4) -0.774(4) 0.022(8) Uiso 1 1 d . .
H4B H -0.794(5) -0.763(4) -0.599(4) 0.020(7) Uiso 1 1 d . .
H6A H -0.644(6) -0.692(5) -0.329(5) 0.036(10) Uiso 1 1 d . .
H7A H -0.568(7) -0.365(7) -0.406(6) 0.063(16) Uiso 1 1 d . .
H2A H -0.673(5) -0.434(4) -0.817(4) 0.014(7) Uiso 1 1 d . .
H6B H -0.748(6) -0.559(6) -0.232(6) 0.043(11) Uiso 1 1 d . .
H8B H -0.975(5) -0.461(5) -0.941(4) 0.028(9) Uiso 1 1 d . .
H7B H -0.425(5) -0.487(5) -0.316(4) 0.030(9) Uiso 1 1 d . .
H2B H -0.749(5) -0.387(4) -0.657(4) 0.014(7) Uiso 1 1 d . .

loop_
_atom_site_aniso_label
_atom_site_aniso_U_11
_atom_site_aniso_U_22
_atom_site_aniso_U_33
_atom_site_aniso_U_23
_atom_site_aniso_U_13
_atom_site_aniso_U_12
S1 0.0178(2) 0.0291(3) 0.0256(3) -0.0024(2) -0.00099(18) -0.0013(2)
S5 0.0288(3) 0.0271(3) 0.0227(3) 0.0008(2) 0.0089(2) 0.0004(2)
N3 0.0154(7) 0.0177(8) 0.0178(7) 0.0004(8) 0.0014(6) -0.0014(7)
O2 0.0207(7) 0.0279(9) 0.0388(10) 0.0047(9) -0.0082(7) -0.0027(7)
C8 0.0173(8) 0.0173(9) 0.0247(10) 0.0013(10) 0.0001(7) -0.0011(9)
O3 0.0210(8) 0.0261(9) 0.0356(10) 0.0052(8) 0.0090(7) 0.0012(7)
C2 0.0190(9) 0.0201(10) 0.0214(10) 0.0012(9) -0.0006(7) -0.0036(9)
C4 0.0250(10) 0.0157(9) 0.0204(10) 0.0006(8) 0.0032(8) -0.0032(8)
C9 0.0151(8) 0.0243(10) 0.0224(10) -0.0005(9) 0.0033(7) -0.0027(8)
O1 0.0258(8) 0.0227(8) 0.0335(10) -0.0062(8) 0.0012(7) 0.0001(8)
C6 0.0410(13) 0.0296(12) 0.0178(10) -0.0003(12) 0.0003(9) -0.0021(13)
C7 0.0343(12) 0.0288(12) 0.0215(11) -0.0042(10) -0.0034(9) -0.0027(11)

loop_
_atom_type_symbol
_atom_type_description
_atom_type_scat_dispersion_real
_atom_type_scat_dispersion_imag
_atom_type_scat_source
C C 0.0033 0.0016 'International Tables Vol C Tables 4.2.6.8 and 6.1.1.4'
H H 0.0000 0.0000 'International Tables Vol C Tables 4.2.6.8 and 6.1.1.4'
N N 0.0061 0.0033 'International Tables Vol C Tables 4.2.6.8 and 6.1.1.4'
O O 0.0106 0.0060 'International Tables Vol C Tables 4.2.6.8 and 6.1.1.4'
S S 0.1246 0.1234 'International Tables Vol C Tables 4.2.6.8 and 6.1.1.4'

loop_
_geom_angle_atom_site_label_1
_geom_angle_atom_site_label_2
_geom_angle_atom_site_label_3
_geom_angle
C2 S1 C7 101.28(12)
C4 S5 C6 100.58(13)
C8 N3 C2 107.7(2)
C8 N3 C4 113.24(16)
C4 N3 C2 114.00(18)
N3 C8 C9 113.3(2)
N3 C2 S1 114.80(17)
N3 C4 S5 115.83(16)
O2 C9 C8 113.0(2)
O1 C9 O2 126.9(2)
O1 C9 C8 120.1(2)
C7 C6 S5 115.7(2)
C6 C7 S1 116.3(2)

loop_
_geom_bond_atom_site_label_1
_geom_bond_atom_site_label_2
_geom_bond_distance
S1 C2 1.787(2)
S1 C7 1.809(3)
S5 C4 1.787(2)
S5 C6 1.812(3)
N3 C8 1.494(3)
N3 C2 1.514(3)
N3 C4 1.496(3)
O2 C9 1.267(3)
C8 C9 1.536(3)
C9 O1 1.230(3)
C6 C7 1.510(4)
